data_7159859
loop_
_publ_author_name
'Huang, Hua'
'Wu, Yi-Qi'
'Han, Lu-Yao'
'Jiang, Lu'
'Zhang, Zhuo-Zhuo'
'Zhang, Xiang'
'Han, Bo'
'Huang, Wei'
'Li, Jun-Long'

_publ_section_title
;
 Palladium-catalyzed (<i>Z</i>)-selective allylation of phosphine oxides
 with vinylethylene carbonates to construct phosphorus allyl alcohols.
;
_journal_issue 15
_journal_name_full 'Organic &amp; biomolecular chemistry'
_journal_page_first 3068
_journal_page_last 3072
_journal_paper_doi 10.1039/d4ob00354c
_journal_volume 22
_journal_year 2024
_chemical_formula_moiety 'C22 H20 Cl O2 P'
_chemical_formula_sum 'C22 H20 Cl O2 P'
_chemical_formula_weight 382.80
_space_group_crystal_system monoclinic
_space_group_IT_number 14
_space_group_name_Hall '-P 2ybc'
_space_group_name_H-M_alt 'P 1 21/c 1'
_atom_sites_solution_hydrogens geom
_atom_sites_solution_primary dual
_audit_creation_date 2022-12-12
_audit_creation_method
;
Olex2 1.2
(compiled 2018.05.29 svn.r3508 for OlexSys, GUI svn.r5506)
;
_audit_update_record
;
2023-12-11 deposited with the CCDC.	2024-03-19 downloaded from the CCDC.
;
_cell_angle_alpha 90
_cell_angle_beta 93.9972(18)
_cell_angle_gamma 90
_cell_formula_units_Z 4
_cell_length_a 5.74906(11)
_cell_length_b 19.4433(5)
_cell_length_c 17.5592(4)
_cell_measurement_reflns_used 3591
_cell_measurement_temperature 293
_cell_measurement_theta_max 71.0920
_cell_measurement_theta_min 5.1690
_cell_volume 1958.01(8)
_computing_cell_refinement 'CrysAlisPro 1.171.39.46e (Rigaku OD, 2018)'
_computing_data_collection 'CrysAlisPro 1.171.39.46e (Rigaku OD, 2018)'
_computing_data_reduction 'CrysAlisPro 1.171.39.46e (Rigaku OD, 2018)'
_computing_molecular_graphics 'Olex2 (Dolomanov et al., 2009)'
_computing_publication_material 'Olex2 (Dolomanov et al., 2009)'
_computing_structure_refinement 'ShelXL (Sheldrick, 2015)'
_computing_structure_solution 'ShelXT (Sheldrick, 2015)'
_diffrn_ambient_environment air
_diffrn_ambient_temperature 293
_diffrn_detector 'CCD plate'
_diffrn_detector_area_resol_mean 15.9595
_diffrn_detector_type EosS2
_diffrn_measured_fraction_theta_full 0.999
_diffrn_measured_fraction_theta_max 0.983
_diffrn_measurement_details
;
List of Runs (angles in degrees, time in seconds):

  # Type    Start    End  Width  t~exp~   \w     \q     \k     \f   Frames
#--------------------------------------------------------------------------
  1  \w   -107.00   3.00   1.00    4.68    --  -34.98 -19.00 150.00  110
  2  \w     23.00  90.00   1.00    4.68    --   34.98-125.00  30.00   67
  3  \w    -33.00  53.00   1.00    4.68    --   34.98 -57.00  60.00   86
  4  \w      6.00 104.00   1.00    4.68    --   34.98  77.00 -90.00   98
  5  \w      1.00  75.00   1.00    4.68    --   34.98 -99.00-120.00   74
  6  \w     13.00 106.00   1.00    4.68    --   34.98  38.00  30.00   93
  7  \w     87.00 177.00   1.00   18.73    --  106.90  45.00-120.00   90
  8  \w     36.00 113.00   1.00   18.73    --  106.90-111.00 -90.00   77
  9  \w    100.00 178.00   1.00   18.73    --  106.90 111.00 150.00   78
 10  \w     36.00 113.00   1.00   18.73    --  106.90-111.00-120.00   77
 11  \w     81.00 178.00   1.00   18.73    --  106.90  30.00-150.00   97
 12  \w     36.00 113.00   1.00   18.73    --  106.90-111.00  60.00   77
 13  \w     81.00 178.00   1.00   18.73    --  106.90  30.00 -60.00   97
 14  \w     41.00 110.00   1.00   18.73    --  106.90 -94.00  90.00   69
 15  \w     44.00 126.00   1.00   18.73    --  106.90 -45.00  60.00   82
;
_diffrn_measurement_device 'four-circle diffractometer'
_diffrn_measurement_device_type 'New Gemini, Dual, Cu at home/near, EosS2'
_diffrn_measurement_method '\w scans'
_diffrn_orient_matrix_type 'CrysAlisPro convention (1999,Acta A55,543-557)'
_diffrn_orient_matrix_UB_11 0.0237675000
_diffrn_orient_matrix_UB_12 -0.0453122000
_diffrn_orient_matrix_UB_13 0.0720600000
_diffrn_orient_matrix_UB_21 -0.0339780000
_diffrn_orient_matrix_UB_22 0.0638682000
_diffrn_orient_matrix_UB_23 0.0499998000
_diffrn_orient_matrix_UB_31 -0.2654000000
_diffrn_orient_matrix_UB_32 -0.0122243000
_diffrn_orient_matrix_UB_33 -0.0061534000
_diffrn_radiation_monochromator graphite
_diffrn_radiation_probe x-ray
_diffrn_radiation_type CuK\a
_diffrn_radiation_wavelength 1.54184
_diffrn_reflns_av_R_equivalents 0.0384
_diffrn_reflns_av_unetI/netI 0.0356
_diffrn_reflns_Laue_measured_fraction_full 0.999
_diffrn_reflns_Laue_measured_fraction_max 0.983
_diffrn_reflns_limit_h_max 4
_diffrn_reflns_limit_h_min -7
_diffrn_reflns_limit_k_max 23
_diffrn_reflns_limit_k_min -20
_diffrn_reflns_limit_l_max 21
_diffrn_reflns_limit_l_min -20
_diffrn_reflns_number 10742
_diffrn_reflns_point_group_measured_fraction_full 0.999
_diffrn_reflns_point_group_measured_fraction_max 0.983
_diffrn_reflns_theta_full 67.684
_diffrn_reflns_theta_max 71.318
_diffrn_reflns_theta_min 4.548
_diffrn_source 'fine-focus sealed X-ray tube'
_diffrn_source_type 'Enhance (Cu) X-ray Source'
_exptl_absorpt_coefficient_mu 2.598
_exptl_absorpt_correction_T_max 1.00000
_exptl_absorpt_correction_T_min 0.63218
_exptl_absorpt_correction_type multi-scan
_exptl_absorpt_process_details
;
CrysAlisPro 1.171.39.46e (Rigaku Oxford Diffraction, 2018)
Empirical absorption correction using spherical harmonics,
 implemented in SCALE3 ABSPACK scaling algorithm.
;
_exptl_crystal_colour 'clear light colourless'
_exptl_crystal_colour_lustre clear
_exptl_crystal_colour_modifier light
_exptl_crystal_colour_primary colourless
_exptl_crystal_density_diffrn 1.299
_exptl_crystal_description needle
_exptl_crystal_F_000 800
_exptl_crystal_size_max 0.4
_exptl_crystal_size_mid 0.1
_exptl_crystal_size_min 0.05
_refine_diff_density_max 0.458
_refine_diff_density_min -0.333
_refine_diff_density_rms 0.067
_refine_ls_extinction_method none
_refine_ls_goodness_of_fit_ref 1.019
_refine_ls_hydrogen_treatment constr
_refine_ls_matrix_type full
_refine_ls_number_parameters 236
_refine_ls_number_reflns 3732
_refine_ls_number_restraints 0
_refine_ls_restrained_S_all 1.019
_refine_ls_R_factor_all 0.0718
_refine_ls_R_factor_gt 0.0618
_refine_ls_shift/su_max 0.001
_refine_ls_shift/su_mean 0.000
_refine_ls_structure_factor_coef Fsqd
_refine_ls_weighting_details 'w=1/[\s^2^(Fo^2^)+(0.1300P)^2^+0.2018P] where P=(Fo^2^+2Fc^2^)/3'
_refine_ls_weighting_scheme calc
_refine_ls_wR_factor_gt 0.1706
_refine_ls_wR_factor_ref 0.1865
_reflns_Friedel_coverage 0.000
_reflns_number_gt 3033
_reflns_number_total 3732
_reflns_threshold_expression 'I > 2\s(I)'
_cod_data_source_file d4ob00354c2.cif
_cod_data_source_block ljl-hh-0924
_cod_depositor_comments 'Adding full bibliography for 7159859.cif.'
_cod_original_cell_volume 1958.00(8)
_cod_database_code 7159859
_shelx_shelxl_version_number 2014/7
_shelx_space_group_comment
;
The symmetry employed for this shelxl refinement is uniquely defined
by the following loop, which should always be used as a source of
symmetry information in preference to the above space-group names.
They are only intended as comments.
;
_reflns_odcompleteness_completeness 99.92
_reflns_odcompleteness_iscentric 1
_reflns_odcompleteness_theta 66.97
_olex2_refinement_description
;
1. Fixed Uiso
 At 1.2 times of:
  All C(H) groups, All C(H,H) groups
 At 1.5 times of:
  All O(H) groups
2.a Secondary CH2 refined with riding coordinates:
 C00C(H00C,H00D), C00I(H00I,H00J)
2.b Aromatic/amide H refined with riding coordinates:
 C009(H009), C00A(H00A), C00B(H00B), C00D(H00E), C00E(H00F), C00F(H00G),
 C00H(H00H), C00J(H00K), C00K(H00L), C00L(H00M), C00M(H00N), C00N(H00O),
 C00O(H00P), C00P(H00Q), C00Q(H00R)
2.c Idealised tetrahedral OH refined as rotating group:
 O004(H004)
;
_olex2_submission_special_instructions 'No special instructions were received'
_oxdiff_exptl_absorpt_empirical_details
;
Empirical correction (ABSPACK) includes:
- Absorption correction using spherical harmonics
- Frame scaling
- Detector area scaling
;
_oxdiff_exptl_absorpt_empirical_full_max 1.584
_oxdiff_exptl_absorpt_empirical_full_min 0.644

loop_
_space_group_symop_operation_xyz
'x, y, z'
'-x, y+1/2, -z+1/2'
'-x, -y, -z'
'x, -y-1/2, z-1/2'

loop_
_atom_site_label
_atom_site_type_symbol
_atom_site_fract_x
_atom_site_fract_y
_atom_site_fract_z
_atom_site_U_iso_or_equiv
_atom_site_adp_type
_atom_site_occupancy
_atom_site_site_symmetry_order
_atom_site_calc_flag
_atom_site_refinement_flags_posn
_atom_site_refinement_flags_adp
_atom_site_refinement_flags_occupancy
_atom_site_disorder_assembly
_atom_site_disorder_group
P01 P 0.70377(9) 0.49699(3) 0.67821(3) 0.0410(2) Uani 1 1 d . . . . .
Cl02 Cl 0.4808(2) 0.94289(5) 0.58218(7) 0.0972(4) Uani 1 1 d . . . . .
O003 O 0.4532(3) 0.50518(9) 0.65182(10) 0.0504(4) Uani 1 1 d . . . . .
O004 O 0.3490(3) 0.58138(12) 0.51728(12) 0.0648(5) Uani 1 1 d . . . . .
H004 H 0.3625 0.5618 0.5587 0.097 Uiso 1 1 calc GR . . . .
C005 C 0.6548(4) 0.71717(13) 0.56403(12) 0.0450(5) Uani 1 1 d . . . . .
C006 C 0.7058(4) 0.64248(13) 0.55891(12) 0.0436(5) Uani 1 1 d . . . . .
C007 C 0.7669(4) 0.54028(13) 0.76861(13) 0.0470(5) Uani 1 1 d . . . . .
C008 C 0.7840(4) 0.40752(13) 0.69014(13) 0.0464(5) Uani 1 1 d . . . . .
C009 C 0.8122(4) 0.76327(14) 0.59953(15) 0.0539(6) Uani 1 1 d . . . . .
H009 H 0.9563 0.7473 0.6195 0.065 Uiso 1 1 calc R . . . .
C00A C 0.6043(5) 0.58701(17) 0.79146(17) 0.0623(7) Uani 1 1 d . . . . .
H00A H 0.4667 0.5944 0.7615 0.075 Uiso 1 1 calc R . . . .
C00B C 0.8530(4) 0.61104(13) 0.60956(13) 0.0461(5) Uani 1 1 d . . . . .
H00B H 0.9335 0.6389 0.6455 0.055 Uiso 1 1 calc R . . . .
C00C C 0.5727(5) 0.60234(14) 0.49611(14) 0.0534(6) Uani 1 1 d . . . . .
H00C H 0.5542 0.6306 0.4506 0.064 Uiso 1 1 calc R . . . .
H00D H 0.6621 0.5620 0.4840 0.064 Uiso 1 1 calc R . . . .
C00D C 0.3897(5) 0.81250(17) 0.5400(2) 0.0679(8) Uani 1 1 d . . . . .
H00E H 0.2466 0.8292 0.5201 0.081 Uiso 1 1 calc R . . . .
C00E C 0.9710(5) 0.52958(17) 0.81305(17) 0.0627(7) Uani 1 1 d . . . . .
H00F H 1.0818 0.4986 0.7977 0.075 Uiso 1 1 calc R . . . .
C00F C 0.4432(5) 0.74335(15) 0.53391(17) 0.0589(6) Uani 1 1 d . . . . .
H00G H 0.3354 0.7139 0.5091 0.071 Uiso 1 1 calc R . . . .
C00G C 0.5498(6) 0.85621(15) 0.57587(16) 0.0622(7) Uani 1 1 d . . . . .
C00H C 0.7594(6) 0.83245(16) 0.60592(17) 0.0639(7) Uani 1 1 d . . . . .
H00H H 0.8662 0.8624 0.6305 0.077 Uiso 1 1 calc R . . . .
C00I C 0.9019(4) 0.53565(13) 0.61442(14) 0.0476(5) Uani 1 1 d . . . . .
H00I H 1.0620 0.5279 0.6337 0.057 Uiso 1 1 calc R . . . .
H00J H 0.8797 0.5150 0.5642 0.057 Uiso 1 1 calc R . . . .
C00J C 0.8475(6) 0.6121(2) 0.90302(19) 0.0822(11) Uani 1 1 d . . . . .
H00K H 0.8752 0.6365 0.9483 0.099 Uiso 1 1 calc R . . . .
C00K C 1.0087(6) 0.5657(2) 0.8810(2) 0.0810(10) Uani 1 1 d . . . . .
H00L H 1.1447 0.5583 0.9118 0.097 Uiso 1 1 calc R . . . .
C00L C 0.6384(5) 0.36549(17) 0.72824(19) 0.0670(7) Uani 1 1 d . . . . .
H00M H 0.5089 0.3842 0.7495 0.080 Uiso 1 1 calc R . . . .
C00M C 0.8720(7) 0.26732(17) 0.7039(2) 0.0764(9) Uani 1 1 d . . . . .
H00N H 0.9011 0.2204 0.7079 0.092 Uiso 1 1 calc R . . . .
C00N C 0.9762(6) 0.37924(18) 0.6599(2) 0.0792(10) Uani 1 1 d . . . . .
H00O H 1.0784 0.4071 0.6350 0.095 Uiso 1 1 calc R . . . .
C00O C 0.6472(6) 0.6227(2) 0.8589(2) 0.0796(10) Uani 1 1 d . . . . .
H00P H 0.5382 0.6542 0.8743 0.096 Uiso 1 1 calc R . . . .
C00P C 0.6820(7) 0.29592(18) 0.7352(2) 0.0799(9) Uani 1 1 d . . . . .
H00Q H 0.5823 0.2682 0.7613 0.096 Uiso 1 1 calc R . . . .
C00Q C 1.0177(7) 0.3094(2) 0.6665(3) 0.0915(12) Uani 1 1 d . . . . .
H00R H 1.1470 0.2906 0.6452 0.110 Uiso 1 1 calc R . . . .

loop_
_atom_site_aniso_label
_atom_site_aniso_U_11
_atom_site_aniso_U_22
_atom_site_aniso_U_33
_atom_site_aniso_U_23
_atom_site_aniso_U_13
_atom_site_aniso_U_12
P01 0.0315(3) 0.0470(4) 0.0442(3) 0.0007(2) 0.0007(2) 0.0009(2)
Cl02 0.1340(9) 0.0529(5) 0.1069(7) 0.0051(4) 0.0243(6) 0.0241(5)
O003 0.0351(8) 0.0633(11) 0.0525(9) 0.0001(7) -0.0004(7) -0.0005(7)
O004 0.0553(10) 0.0741(14) 0.0623(11) 0.0044(9) -0.0143(8) -0.0130(9)
C005 0.0440(11) 0.0498(13) 0.0415(11) 0.0022(9) 0.0055(9) 0.0018(10)
C006 0.0375(10) 0.0511(13) 0.0424(10) -0.0014(9) 0.0052(8) -0.0007(9)
C007 0.0420(11) 0.0502(13) 0.0490(11) 0.0008(10) 0.0055(9) -0.0049(10)
C008 0.0420(11) 0.0488(13) 0.0472(11) -0.0015(9) -0.0051(9) -0.0013(9)
C009 0.0508(13) 0.0522(14) 0.0579(13) 0.0006(11) -0.0029(10) 0.0003(11)
C00A 0.0520(14) 0.0737(19) 0.0617(15) -0.0095(13) 0.0068(11) 0.0025(13)
C00B 0.0351(10) 0.0534(14) 0.0495(11) 0.0033(10) 0.0015(8) -0.0028(9)
C00C 0.0624(14) 0.0529(15) 0.0439(12) -0.0026(10) -0.0028(10) -0.0001(12)
C00D 0.0575(15) 0.0677(19) 0.0784(18) 0.0132(15) 0.0042(13) 0.0158(14)
C00E 0.0500(13) 0.0729(19) 0.0638(15) -0.0107(14) -0.0063(11) -0.0033(13)
C00F 0.0528(14) 0.0570(16) 0.0653(15) 0.0059(12) -0.0061(11) 0.0023(12)
C00G 0.0799(18) 0.0520(15) 0.0566(14) 0.0066(11) 0.0177(13) 0.0104(14)
C00H 0.0757(18) 0.0541(16) 0.0616(15) -0.0023(12) 0.0017(13) -0.0051(13)
C00I 0.0353(10) 0.0554(14) 0.0525(12) 0.0071(10) 0.0059(9) 0.0044(10)
C00J 0.081(2) 0.107(3) 0.0594(16) -0.0285(18) 0.0106(15) -0.025(2)
C00K 0.0657(18) 0.109(3) 0.0656(18) -0.0149(18) -0.0126(15) -0.0147(18)
C00L 0.0701(17) 0.0600(17) 0.0732(17) 0.0022(14) 0.0211(14) -0.0043(14)
C00M 0.090(2) 0.0505(17) 0.087(2) 0.0008(15) -0.0078(18) 0.0061(16)
C00N 0.0638(18) 0.0595(19) 0.118(3) 0.0131(18) 0.0304(18) 0.0104(15)
C00O 0.0741(19) 0.089(2) 0.077(2) -0.0300(18) 0.0211(16) -0.0032(17)
C00P 0.096(2) 0.0557(18) 0.089(2) 0.0071(16) 0.0158(19) -0.0146(17)
C00Q 0.077(2) 0.062(2) 0.139(4) 0.012(2) 0.031(2) 0.0237(17)

loop_
_atom_type_symbol
_atom_type_description
_atom_type_scat_dispersion_real
_atom_type_scat_dispersion_imag
_atom_type_scat_source
C C 0.0181 0.0091 'International Tables Vol C Tables 4.2.6.8 and 6.1.1.4'
H H 0.0000 0.0000 'International Tables Vol C Tables 4.2.6.8 and 6.1.1.4'
Cl Cl 0.3639 0.7018 'International Tables Vol C Tables 4.2.6.8 and 6.1.1.4'
O O 0.0492 0.0322 'International Tables Vol C Tables 4.2.6.8 and 6.1.1.4'
P P 0.2955 0.4335 'International Tables Vol C Tables 4.2.6.8 and 6.1.1.4'

loop_
_geom_angle_atom_site_label_1
_geom_angle_atom_site_label_2
_geom_angle_atom_site_label_3
_geom_angle
_geom_angle_site_symmetry_1
_geom_angle_site_symmetry_3
_geom_angle_publ_flag
O003 P01 C007 110.68(11) . . ?
O003 P01 C008 111.83(11) . . ?
O003 P01 C00I 113.48(10) . . ?
C007 P01 C00I 104.61(12) . . ?
C008 P01 C007 108.16(11) . . ?
C008 P01 C00I 107.70(11) . . ?
C00C O004 H004 109.5 . . ?
C009 C005 C006 122.2(2) . . ?
C00F C005 C006 120.4(2) . . ?
C00F C005 C009 117.4(2) . . ?
C005 C006 C00C 117.1(2) . . ?
C00B C006 C005 121.8(2) . . ?
C00B C006 C00C 121.0(2) . . ?
C00A C007 P01 117.5(2) . . ?
C00E C007 P01 122.5(2) . . ?
C00E C007 C00A 120.0(3) . . ?
C00L C008 P01 118.0(2) . . ?
C00N C008 P01 123.1(2) . . ?
C00N C008 C00L 118.9(3) . . ?
C005 C009 H009 119.2 . . ?
C00H C009 C005 121.5(2) . . ?
C00H C009 H009 119.2 . . ?
C007 C00A H00A 120.2 . . ?
C00O C00A C007 119.7(3) . . ?
C00O C00A H00A 120.2 . . ?
C006 C00B H00B 116.7 . . ?
C006 C00B C00I 126.6(2) . . ?
C00I C00B H00B 116.7 . . ?
O004 C00C C006 112.2(2) . . ?
O004 C00C H00C 109.2 . . ?
O004 C00C H00D 109.2 . . ?
C006 C00C H00C 109.2 . . ?
C006 C00C H00D 109.2 . . ?
H00C C00C H00D 107.9 . . ?
C00F C00D H00E 120.3 . . ?
C00G C00D H00E 120.3 . . ?
C00G C00D C00F 119.4(3) . . ?
C007 C00E H00F 120.5 . . ?
C007 C00E C00K 119.1(3) . . ?
C00K C00E H00F 120.5 . . ?
C005 C00F H00G 119.3 . . ?
C00D C00F C005 121.3(3) . . ?
C00D C00F H00G 119.3 . . ?
C00D C00G Cl02 118.8(2) . . ?
C00H C00G Cl02 120.3(3) . . ?
C00H C00G C00D 120.9(3) . . ?
C009 C00H H00H 120.3 . . ?
C00G C00H C009 119.4(3) . . ?
C00G C00H H00H 120.3 . . ?
P01 C00I H00I 110.0 . . ?
P01 C00I H00J 110.0 . . ?
C00B C00I P01 108.54(16) . . ?
C00B C00I H00I 110.0 . . ?
C00B C00I H00J 110.0 . . ?
H00I C00I H00J 108.4 . . ?
C00K C00J H00K 119.9 . . ?
C00O C00J H00K 119.9 . . ?
C00O C00J C00K 120.2(3) . . ?
C00E C00K H00L 119.7 . . ?
C00J C00K C00E 120.5(3) . . ?
C00J C00K H00L 119.7 . . ?
C008 C00L H00M 119.6 . . ?
C008 C00L C00P 120.8(3) . . ?
C00P C00L H00M 119.6 . . ?
C00P C00M H00N 120.7 . . ?
C00Q C00M H00N 120.7 . . ?
C00Q C00M C00P 118.6(3) . . ?
C008 C00N H00O 120.0 . . ?
C008 C00N C00Q 120.0(3) . . ?
C00Q C00N H00O 120.0 . . ?
C00A C00O H00P 119.8 . . ?
C00J C00O C00A 120.5(3) . . ?
C00J C00O H00P 119.8 . . ?
C00L C00P H00Q 119.8 . . ?
C00M C00P C00L 120.4(3) . . ?
C00M C00P H00Q 119.8 . . ?
C00M C00Q C00N 121.3(3) . . ?
C00M C00Q H00R 119.4 . . ?
C00N C00Q H00R 119.4 . . ?

loop_
_geom_bond_atom_site_label_1
_geom_bond_atom_site_label_2
_geom_bond_distance
_geom_bond_site_symmetry_2
_geom_bond_publ_flag
P01 O003 1.4909(17) . ?
P01 C007 1.811(2) . ?
P01 C008 1.808(3) . ?
P01 C00I 1.815(2) . ?
Cl02 C00G 1.737(3) . ?
O004 H004 0.8200 . ?
O004 C00C 1.423(3) . ?
C005 C006 1.486(3) . ?
C005 C009 1.390(4) . ?
C005 C00F 1.389(3) . ?
C006 C00B 1.333(3) . ?
C006 C00C 1.514(3) . ?
C007 C00A 1.383(4) . ?
C007 C00E 1.379(4) . ?
C008 C00L 1.376(4) . ?
C008 C00N 1.374(4) . ?
C009 H009 0.9300 . ?
C009 C00H 1.385(4) . ?
C00A H00A 0.9300 . ?
C00A C00O 1.380(4) . ?
C00B H00B 0.9300 . ?
C00B C00I 1.494(4) . ?
C00C H00C 0.9700 . ?
C00C H00D 0.9700 . ?
C00D H00E 0.9300 . ?
C00D C00F 1.385(4) . ?
C00D C00G 1.373(5) . ?
C00E H00F 0.9300 . ?
C00E C00K 1.388(4) . ?
C00F H00G 0.9300 . ?
C00G C00H 1.362(5) . ?
C00H H00H 0.9300 . ?
C00I H00I 0.9700 . ?
C00I H00J 0.9700 . ?
C00J H00K 0.9300 . ?
C00J C00K 1.369(5) . ?
C00J C00O 1.357(5) . ?
C00K H00L 0.9300 . ?
C00L H00M 0.9300 . ?
C00L C00P 1.380(5) . ?
C00M H00N 0.9300 . ?
C00M C00P 1.375(5) . ?
C00M C00Q 1.370(5) . ?
C00N H00O 0.9300 . ?
C00N C00Q 1.382(5) . ?
C00O H00P 0.9300 . ?
C00P H00Q 0.9300 . ?
C00Q H00R 0.9300 . ?
